data_7104203
loop_
_publ_author_name
'Olivier, Jean-Hubert'
'Camerel, Franck'
'Selb, Joseph'
'Retailleau, Pascal'
'Ziessel, Raymond'

_publ_section_title
;
 Terpyridine-functionalized imidazolium ionic liquids.
;
_journal_issue 9
_journal_name_full 'Chemical communications (Cambridge, England)'
_journal_page_first 1133
_journal_page_last 1135
_journal_paper_doi 10.1039/b815979c
_journal_volume 34
_journal_year 2009
_chemical_formula_moiety 'C23 H24 N5, F6 P'
_chemical_formula_sum 'C23 H24 F6 N5 P'
_chemical_formula_weight 515.44
_chemical_name_systematic
;
?
;
_space_group_IT_number 14
_symmetry_cell_setting monoclinic
_symmetry_space_group_name_Hall '-P 2ybc'
_symmetry_space_group_name_H-M 'P 1 21/c 1'
_atom_sites_solution_hydrogens difmap
_atom_sites_solution_primary direct
_atom_sites_solution_secondary difmap
_audit_creation_method SHELXL-97
_cell_angle_alpha 90.00
_cell_angle_beta 106.36(2)
_cell_angle_gamma 90.00
_cell_formula_units_Z 4
_cell_length_a 9.441(2)
_cell_length_b 9.001(2)
_cell_length_c 29.937(5)
_cell_measurement_reflns_used 3180
_cell_measurement_temperature 293(2)
_cell_measurement_theta_max 22.46
_cell_measurement_theta_min 1.00
_cell_volume 2441.0(9)
_computing_cell_refinement 'DENZO (Otwinowski & Minor, 1997) COLLECT (Nonius B.V., 1999)'
_computing_data_collection 'DENZO (Otwinowski & Minor, 1997) COLLECT (Nonius B.V., 1999)'
_computing_data_reduction 'SCALEPACK (Otwinowski & Minor, 1997)'
_computing_molecular_graphics 'PLATON (Spek, 2003)'
_computing_publication_material 'SHELXL-97 (Sheldrick, 1997)'
_computing_structure_refinement 'SHELXL-97 (Sheldrick, 1997)'
_computing_structure_solution 'SHELXS-97 (Sheldrick, 1990)'
_diffrn_ambient_temperature 293(2)
_diffrn_measured_fraction_theta_full 0.988
_diffrn_measured_fraction_theta_max 0.988
_diffrn_measurement_device_type 'Nonius kappa-CCD diffractometer'
_diffrn_measurement_method 'phi and omega scans'
_diffrn_radiation_monochromator graphite
_diffrn_radiation_type MoK\a
_diffrn_radiation_wavelength 0.71070
_diffrn_reflns_av_R_equivalents 0.0302
_diffrn_reflns_av_sigmaI/netI 0.0428
_diffrn_reflns_limit_h_max 10
_diffrn_reflns_limit_h_min -10
_diffrn_reflns_limit_k_max 8
_diffrn_reflns_limit_k_min -9
_diffrn_reflns_limit_l_max 32
_diffrn_reflns_limit_l_min -32
_diffrn_reflns_number 11765
_diffrn_reflns_theta_full 22.57
_diffrn_reflns_theta_max 22.57
_diffrn_reflns_theta_min 2.30
_diffrn_source 'fine-focus sealed tube'
_diffrn_source_type 'Nonius Kappa CCD'
_diffrn_standards_number 0
_exptl_absorpt_coefficient_mu 0.180
_exptl_absorpt_correction_T_max 0.97
_exptl_absorpt_correction_T_min 0.87
_exptl_absorpt_correction_type multi-scan
_exptl_absorpt_process_details 'Scalepack (Otwinowski & Minor, 1997)'
_exptl_crystal_colour colourless
_exptl_crystal_density_diffrn 1.403
_exptl_crystal_density_method 'not measured'
_exptl_crystal_description 'large parallelepiped'
_exptl_crystal_F_000 1064
_exptl_crystal_size_max 1.16
_exptl_crystal_size_mid 0.49
_exptl_crystal_size_min 0.18
_refine_diff_density_max 0.236
_refine_diff_density_min -0.201
_refine_diff_density_rms 0.035
_refine_ls_extinction_coef 0.011(4)
_refine_ls_extinction_expression Fc^*^=kFc[1+0.001xFc^2^\l^3^/sin(2\q)]^-1/4^
_refine_ls_extinction_method SHELXL
_refine_ls_goodness_of_fit_ref 1.029
_refine_ls_hydrogen_treatment constr
_refine_ls_matrix_type full
_refine_ls_number_parameters 372
_refine_ls_number_reflns 3183
_refine_ls_number_restraints 305
_refine_ls_restrained_S_all 1.090
_refine_ls_R_factor_all 0.0822
_refine_ls_R_factor_gt 0.0553
_refine_ls_shift/su_max 0.001
_refine_ls_shift/su_mean 0.000
_refine_ls_structure_factor_coef Fsqd
_refine_ls_weighting_details 'calc w=1/[\s^2^(Fo^2^)+(0.0783P)^2^+1.3341P] where P=(Fo^2^+2Fc^2^)/3'
_refine_ls_weighting_scheme calc
_refine_ls_wR_factor_gt 0.1405
_refine_ls_wR_factor_ref 0.1597
_reflns_number_gt 2282
_reflns_number_total 3185
_reflns_threshold_expression >2sigma(I)
_cod_data_source_file b815979c.txt
_cod_data_source_block jho385
_cod_original_sg_symbol_H-M 'P 21/c'
_cod_database_code 7104203

loop_
_symmetry_equiv_pos_as_xyz
'x, y, z'
'-x, y+1/2, -z+1/2'
'-x, -y, -z'
'x, -y-1/2, z-1/2'

loop_
_atom_site_label
_atom_site_type_symbol
_atom_site_fract_x
_atom_site_fract_y
_atom_site_fract_z
_atom_site_U_iso_or_equiv
_atom_site_adp_type
_atom_site_occupancy
_atom_site_symmetry_multiplicity
_atom_site_calc_flag
_atom_site_refinement_flags
_atom_site_disorder_assembly
_atom_site_disorder_group
P1 P 0.39406(11) -0.44310(10) 0.80325(3) 0.0703(4) Uani 1 1 d DU . .
F1A F 0.3620(7) -0.3780(11) 0.75299(17) 0.117(5) Uani 0.257(9) 1 d PDU A 1
F2A F 0.2417(7) -0.5236(12) 0.7888(2) 0.140(6) Uani 0.257(9) 1 d PDU A 1
F3A F 0.4297(9) -0.5155(14) 0.8525(2) 0.137(5) Uani 0.257(9) 1 d PDU A 1
F4A F 0.5513(7) -0.3758(16) 0.8148(3) 0.148(5) Uani 0.257(9) 1 d PDU A 1
F1B F 0.2567(4) -0.4379(5) 0.75991(12) 0.133(2) Uani 0.743(9) 1 d PDU A 2
F2B F 0.3138(5) -0.5563(5) 0.82731(15) 0.135(2) Uani 0.743(9) 1 d PDU A 2
F3B F 0.5285(5) -0.4403(6) 0.84740(13) 0.157(3) Uani 0.743(9) 1 d PDU A 2
F4B F 0.4724(4) -0.3279(4) 0.77881(15) 0.118(2) Uani 0.743(9) 1 d PDU A 2
F5 F 0.4620(3) -0.5764(3) 0.78283(11) 0.1352(11) Uani 1 1 d DU A .
F6 F 0.3232(3) -0.3091(3) 0.82263(9) 0.1235(10) Uani 1 1 d DU A .
N1 N -0.0712(3) -0.0854(4) 0.85626(11) 0.0797(10) Uani 1 1 d . . .
N2 N 0.2463(3) 0.0943(3) 0.93107(9) 0.0618(8) Uani 1 1 d . . .
N3 N 0.6163(4) 0.2133(4) 0.97968(12) 0.0930(11) Uani 1 1 d . . .
N4 N 0.2679(3) 0.0542(3) 0.76505(9) 0.0586(8) Uani 1 1 d . . .
N5 N 0.1062(4) -0.0372(4) 0.70593(10) 0.0721(9) Uani 1 1 d . C .
C1 C 0.0122(4) -0.0198(4) 0.89425(12) 0.0601(9) Uani 1 1 d . . .
C2 C -0.1786(5) -0.0378(5) 0.93166(15) 0.0922(14) Uani 1 1 d . . .
H2 H -0.2146 -0.0206 0.9571 0.111 Uiso 1 1 calc R . .
C3 C -0.2644(5) -0.1059(5) 0.89307(16) 0.0862(12) Uani 1 1 d . . .
H3 H -0.3595 -0.1373 0.8916 0.103 Uiso 1 1 calc R . .
C4 C -0.2069(5) -0.1271(5) 0.85625(15) 0.0912(13) Uani 1 1 d . . .
H4 H -0.2660 -0.1731 0.8297 0.109 Uiso 1 1 calc R . .
C5 C -0.0379(4) 0.0056(5) 0.93294(13) 0.0817(12) Uani 1 1 d . . .
H5 H 0.0227 0.0512 0.9593 0.098 Uiso 1 1 calc R . .
C6 C 0.1604(4) 0.0318(4) 0.89259(11) 0.0562(9) Uani 1 1 d . . .
C7 C 0.2030(4) 0.0173(4) 0.85194(11) 0.0579(9) Uani 1 1 d . . .
H7 H 0.1411 -0.0287 0.8259 0.069 Uiso 1 1 calc R . .
C8 C 0.3382(4) 0.0721(4) 0.85082(11) 0.0577(9) Uani 1 1 d . . .
C9 C 0.4286(4) 0.1352(4) 0.89076(11) 0.0634(10) Uani 1 1 d . . .
H9 H 0.5210 0.1720 0.8912 0.076 Uiso 1 1 calc R . .
C10 C 0.3792(4) 0.1430(4) 0.93044(11) 0.0596(9) Uani 1 1 d . . .
C11 C 0.4725(5) 0.2103(4) 0.97415(12) 0.0708(10) Uani 1 1 d . . .
C12 C 0.4110(5) 0.2669(6) 1.00715(15) 0.1043(16) Uani 1 1 d . . .
H12 H 0.3093 0.2644 1.0023 0.125 Uiso 1 1 calc R . .
C13 C 0.7016(6) 0.2718(6) 1.01958(18) 0.1134(17) Uani 1 1 d . . .
H13 H 0.8032 0.2735 1.0240 0.136 Uiso 1 1 calc R . .
C14 C 0.6489(7) 0.3285(7) 1.05392(16) 0.1185(19) Uani 1 1 d . . .
H14 H 0.7125 0.3670 1.0810 0.142 Uiso 1 1 calc R . .
C15 C 0.5016(7) 0.3273(7) 1.04740(16) 0.127(2) Uani 1 1 d . . .
H15 H 0.4615 0.3668 1.0699 0.152 Uiso 1 1 calc R . .
C16 C 0.3914(4) 0.0641(5) 0.80748(11) 0.0704(10) Uani 1 1 d . . .
H16A H 0.4495 0.1518 0.8059 0.084 Uiso 1 1 calc R . .
H16B H 0.4546 -0.0221 0.8095 0.084 Uiso 1 1 calc R . .
C17 C 0.1704(4) 0.1641(4) 0.74639(13) 0.0712(11) Uani 1 1 d . . .
H17 H 0.1731 0.2611 0.7573 0.085 Uiso 1 1 calc R . .
C18 C 0.0708(5) 0.1080(5) 0.70984(14) 0.0776(11) Uani 1 1 d . . .
H18 H -0.0089 0.1586 0.6904 0.093 Uiso 1 1 calc R . .
C19 C 0.2267(5) -0.0661(4) 0.73972(13) 0.0705(10) Uani 1 1 d . . .
H19 H 0.2750 -0.1572 0.7449 0.085 Uiso 1 1 calc R . .
C20 C 0.0290(5) -0.1426(5) 0.66958(13) 0.1046(15) Uani 1 1 d DU . .
H20A H -0.0667 -0.1651 0.6739 0.125 Uiso 0.65 1 calc PR B 1
H20B H 0.0850 -0.2344 0.6734 0.125 Uiso 0.65 1 calc PR B 1
H20C H -0.0714 -0.1096 0.6553 0.125 Uiso 0.35 1 calc PR B 2
H20D H 0.0257 -0.2403 0.6829 0.125 Uiso 0.35 1 calc PR B 2
C21A C 0.0069(7) -0.0869(9) 0.62070(18) 0.102(2) Uani 0.65 1 d PDU C 1
H21A H -0.0603 -0.1519 0.5988 0.122 Uiso 0.65 1 calc PR C 1
H21B H -0.0354 0.0121 0.6175 0.122 Uiso 0.65 1 calc PR C 1
C22A C 0.1541(8) -0.0838(12) 0.6106(2) 0.130(3) Uani 0.65 1 d PDU C 1
H22A H 0.1958 -0.1830 0.6132 0.155 Uiso 0.65 1 calc PR C 1
H22B H 0.2219 -0.0199 0.6327 0.155 Uiso 0.65 1 calc PR C 1
C21B C 0.1148(15) -0.1482(14) 0.6336(4) 0.122(4) Uani 0.35 1 d PDU C 2
H21C H 0.2199 -0.1542 0.6489 0.146 Uiso 0.35 1 calc PR C 2
H21D H 0.0862 -0.2351 0.6139 0.146 Uiso 0.35 1 calc PR C 2
C22B C 0.081(2) -0.0096(14) 0.6047(4) 0.142(4) Uani 0.35 1 d PDU C 2
H22C H -0.0245 0.0090 0.5959 0.170 Uiso 0.35 1 calc PR C 2
H22D H 0.1303 0.0745 0.6228 0.170 Uiso 0.35 1 calc PR C 2
C23 C 0.1317(9) -0.0258(9) 0.56193(18) 0.204(3) Uani 1 1 d DU . .
H23A H 0.2242 -0.0261 0.5545 0.307 Uiso 0.65 1 calc PR C 1
H23B H 0.0940 0.0738 0.5599 0.307 Uiso 0.65 1 calc PR C 1
H23C H 0.0624 -0.0880 0.5403 0.307 Uiso 0.65 1 calc PR C 1
H23D H 0.1122 0.0646 0.5442 0.307 Uiso 0.35 1 calc PR C 2
H23E H 0.0796 -0.1063 0.5434 0.307 Uiso 0.35 1 calc PR C 2
H23F H 0.2357 -0.0459 0.5707 0.307 Uiso 0.35 1 calc PR C 2

loop_
_atom_site_aniso_label
_atom_site_aniso_U_11
_atom_site_aniso_U_22
_atom_site_aniso_U_33
_atom_site_aniso_U_23
_atom_site_aniso_U_13
_atom_site_aniso_U_12
P1 0.0797(8) 0.0593(6) 0.0760(7) -0.0045(5) 0.0288(6) -0.0005(5)
F1A 0.141(12) 0.143(10) 0.075(4) 0.010(5) 0.041(6) 0.043(9)
F2A 0.088(5) 0.133(11) 0.201(15) -0.042(10) 0.045(8) -0.035(7)
F3A 0.206(16) 0.107(10) 0.098(5) 0.029(6) 0.039(7) 0.012(9)
F4A 0.094(5) 0.159(11) 0.175(13) 0.001(10) 0.010(7) -0.051(6)
F1B 0.109(3) 0.158(5) 0.106(3) -0.011(3) -0.011(3) -0.007(3)
F2B 0.168(6) 0.094(3) 0.176(6) 0.036(4) 0.103(5) -0.002(3)
F3B 0.133(4) 0.185(6) 0.118(3) 0.003(3) -0.022(3) 0.010(3)
F4B 0.123(4) 0.089(2) 0.169(5) 0.021(3) 0.087(4) -0.004(2)
F5 0.164(3) 0.0840(16) 0.191(3) -0.0170(17) 0.105(2) 0.0226(16)
F6 0.185(3) 0.0825(16) 0.127(2) -0.0124(14) 0.082(2) 0.0237(17)
N1 0.069(2) 0.100(2) 0.077(2) -0.0211(19) 0.0319(18) -0.0177(19)
N2 0.071(2) 0.0645(18) 0.0546(17) -0.0010(14) 0.0251(15) -0.0044(16)
N3 0.075(2) 0.123(3) 0.075(2) -0.013(2) 0.012(2) -0.003(2)
N4 0.0653(19) 0.0657(19) 0.0519(17) 0.0008(15) 0.0281(15) -0.0007(16)
N5 0.086(2) 0.073(2) 0.0608(19) -0.0022(16) 0.0270(19) -0.0150(18)
C1 0.066(2) 0.061(2) 0.056(2) -0.0006(17) 0.0223(19) 0.0011(18)
C2 0.080(3) 0.129(4) 0.082(3) -0.007(3) 0.046(3) -0.006(3)
C3 0.071(3) 0.103(3) 0.095(3) -0.002(3) 0.039(3) -0.007(2)
C4 0.071(3) 0.116(4) 0.090(3) -0.028(3) 0.029(2) -0.019(3)
C5 0.081(3) 0.111(3) 0.062(2) -0.014(2) 0.034(2) -0.016(2)
C6 0.063(2) 0.056(2) 0.056(2) 0.0036(16) 0.0261(18) 0.0007(17)
C7 0.066(2) 0.060(2) 0.0507(19) -0.0008(16) 0.0202(17) -0.0025(18)
C8 0.063(2) 0.064(2) 0.0499(19) 0.0038(16) 0.0224(17) 0.0027(18)
C9 0.061(2) 0.070(2) 0.062(2) 0.0053(18) 0.0212(19) -0.0037(19)
C10 0.067(2) 0.062(2) 0.053(2) 0.0017(16) 0.0222(18) -0.0004(19)
C11 0.078(3) 0.077(2) 0.058(2) 0.0007(19) 0.021(2) -0.012(2)
C12 0.104(4) 0.141(4) 0.079(3) -0.036(3) 0.043(3) -0.048(3)
C13 0.086(3) 0.155(5) 0.086(3) -0.013(3) 0.003(3) -0.023(3)
C14 0.131(5) 0.153(5) 0.066(3) -0.021(3) 0.018(3) -0.053(4)
C15 0.137(5) 0.175(5) 0.080(3) -0.049(3) 0.052(3) -0.069(4)
C16 0.064(2) 0.095(3) 0.057(2) -0.0002(19) 0.0252(19) -0.001(2)
C17 0.088(3) 0.064(2) 0.066(2) -0.002(2) 0.029(2) 0.008(2)
C18 0.083(3) 0.084(3) 0.066(3) 0.009(2) 0.023(2) 0.011(2)
C19 0.092(3) 0.062(2) 0.063(2) 0.002(2) 0.031(2) 0.004(2)
C20 0.126(4) 0.104(3) 0.083(3) -0.020(2) 0.029(3) -0.048(3)
C21A 0.101(5) 0.113(5) 0.082(4) -0.016(4) 0.010(4) -0.026(4)
C22A 0.135(6) 0.177(8) 0.091(4) -0.057(5) 0.055(4) -0.034(6)
C21B 0.148(9) 0.130(8) 0.092(7) -0.047(5) 0.041(6) -0.050(8)
C22B 0.180(10) 0.158(10) 0.104(7) -0.019(6) 0.068(7) -0.057(8)
C23 0.272(8) 0.254(8) 0.110(4) -0.034(5) 0.091(5) -0.065(7)

loop_
_atom_type_symbol
_atom_type_description
_atom_type_scat_dispersion_real
_atom_type_scat_dispersion_imag
_atom_type_scat_source
C C 0.0033 0.0016 'International Tables Vol C Tables 4.2.6.8 and 6.1.1.4'
H H 0.0000 0.0000 'International Tables Vol C Tables 4.2.6.8 and 6.1.1.4'
N N 0.0061 0.0033 'International Tables Vol C Tables 4.2.6.8 and 6.1.1.4'
F F 0.0171 0.0103 'International Tables Vol C Tables 4.2.6.8 and 6.1.1.4'
P P 0.1023 0.0942 'International Tables Vol C Tables 4.2.6.8 and 6.1.1.4'

loop_
_geom_angle_atom_site_label_1
_geom_angle_atom_site_label_2
_geom_angle_atom_site_label_3
_geom_angle
_geom_angle_site_symmetry_1
_geom_angle_site_symmetry_3
_geom_angle_publ_flag
F4A P1 F3B 45.73(15) . . ?
F4A P1 F1B 134.1(2) . . ?
F3B P1 F1B 177.0(3) . . ?
F4A P1 F2A 174.0(8) . . ?
F3B P1 F2A 135.5(2) . . ?
F1B P1 F2A 45.18(15) . . ?
F4A P1 F3A 90.8(2) . . ?
F3B P1 F3A 45.23(15) . . ?
F1B P1 F3A 135.1(2) . . ?
F2A P1 F3A 90.3(2) . . ?
F4A P1 F2B 135.3(2) . . ?
F3B P1 F2B 90.27(19) . . ?
F1B P1 F2B 90.31(18) . . ?
F2A P1 F2B 45.19(15) . . ?
F3A P1 F2B 45.14(15) . . ?
F4A P1 F1A 89.0(2) . . ?
F3B P1 F1A 134.7(2) . . ?
F1B P1 F1A 45.22(15) . . ?
F2A P1 F1A 89.6(2) . . ?
F3A P1 F1A 176.9(7) . . ?
F2B P1 F1A 134.5(2) . . ?
F4A P1 F5 85.1(6) . . ?
F3B P1 F5 91.0(3) . . ?
F1B P1 F5 92.0(2) . . ?
F2A P1 F5 89.0(5) . . ?
F3A P1 F5 92.6(6) . . ?
F2B P1 F5 89.2(2) . . ?
F1A P1 F5 84.3(4) . . ?
F4A P1 F6 95.7(7) . . ?
F3B P1 F6 90.3(2) . . ?
F1B P1 F6 86.7(2) . . ?
F2A P1 F6 90.2(5) . . ?
F3A P1 F6 88.5(6) . . ?
F2B P1 F6 91.0(2) . . ?
F1A P1 F6 94.6(4) . . ?
F5 P1 F6 178.69(19) . . ?
F4A P1 F4B 45.40(15) . . ?
F3B P1 F4B 90.4(2) . . ?
F1B P1 F4B 89.02(19) . . ?
F2A P1 F4B 134.2(2) . . ?
F3A P1 F4B 135.4(2) . . ?
F2B P1 F4B 179.1(2) . . ?
F5 P1 F4B 91.46(19) . . ?
F6 P1 F4B 88.33(19) . . ?
C1 N1 C4 117.6(3) . . ?
C6 N2 C10 118.2(3) . . ?
C11 N3 C13 117.2(4) . . ?
C19 N4 C17 107.8(3) . . ?
C19 N4 C16 125.7(3) . . ?
C17 N4 C16 126.4(3) . . ?
C19 N5 C18 107.7(3) . . ?
C19 N5 C20 125.5(4) . . ?
C18 N5 C20 126.8(4) . . ?
N1 C1 C5 122.0(3) . . ?
N1 C1 C6 116.6(3) . . ?
C5 C1 C6 121.4(3) . . ?
C3 C2 C5 119.5(4) . . ?
C3 C2 H2 120.2 . . ?
C5 C2 H2 120.2 . . ?
C2 C3 C4 118.0(4) . . ?
C2 C3 H3 121.0 . . ?
C4 C3 H3 121.0 . . ?
N1 C4 C3 123.9(4) . . ?
N1 C4 H4 118.0 . . ?
C3 C4 H4 118.0 . . ?
C2 C5 C1 118.9(4) . . ?
C2 C5 H5 120.5 . . ?
C1 C5 H5 120.5 . . ?
N2 C6 C7 122.7(3) . . ?
N2 C6 C1 116.9(3) . . ?
C7 C6 C1 120.4(3) . . ?
C8 C7 C6 119.1(3) . . ?
C8 C7 H7 120.5 . . ?
C6 C7 H7 120.5 . . ?
C7 C8 C9 118.5(3) . . ?
C7 C8 C16 122.4(3) . . ?
C9 C8 C16 119.1(3) . . ?
C8 C9 C10 119.0(3) . . ?
C8 C9 H9 120.5 . . ?
C10 C9 H9 120.5 . . ?
N2 C10 C9 122.5(3) . . ?
N2 C10 C11 116.6(3) . . ?
C9 C10 C11 120.9(3) . . ?
N3 C11 C12 121.9(4) . . ?
N3 C11 C10 116.9(3) . . ?
C12 C11 C10 121.2(4) . . ?
C11 C12 C15 119.4(5) . . ?
C11 C12 H12 120.3 . . ?
C15 C12 H12 120.3 . . ?
N3 C13 C14 124.2(5) . . ?
N3 C13 H13 117.9 . . ?
C14 C13 H13 117.9 . . ?
C15 C14 C13 118.0(5) . . ?
C15 C14 H14 121.0 . . ?
C13 C14 H14 121.0 . . ?
C14 C15 C12 119.4(5) . . ?
C14 C15 H15 120.3 . . ?
C12 C15 H15 120.3 . . ?
N4 C16 C8 111.7(3) . . ?
N4 C16 H16A 109.3 . . ?
C8 C16 H16A 109.3 . . ?
N4 C16 H16B 109.3 . . ?
C8 C16 H16B 109.3 . . ?
H16A C16 H16B 107.9 . . ?
C18 C17 N4 107.6(3) . . ?
C18 C17 H17 126.2 . . ?
N4 C17 H17 126.2 . . ?
C17 C18 N5 107.6(4) . . ?
C17 C18 H18 126.2 . . ?
N5 C18 H18 126.2 . . ?
N4 C19 N5 109.3(3) . . ?
N4 C19 H19 125.3 . . ?
N5 C19 H19 125.3 . . ?
N5 C20 C21A 114.1(4) . . ?
N5 C20 C21B 107.1(7) . . ?
N5 C20 H20A 108.7 . . ?
C21A C20 H20A 108.7 . . ?
C21B C20 H20A 142.3 . . ?
N5 C20 H20B 108.7 . . ?
C21A C20 H20B 108.7 . . ?
C21B C20 H20B 71.0 . . ?
H20A C20 H20B 107.6 . . ?
N5 C20 H20C 110.3 . . ?
C21A C20 H20C 67.6 . . ?
C21B C20 H20C 110.3 . . ?
H20B C20 H20C 138.2 . . ?
N5 C20 H20D 110.3 . . ?
C21A C20 H20D 133.7 . . ?
C21B C20 H20D 110.3 . . ?
H20A C20 H20D 67.4 . . ?
H20C C20 H20D 108.6 . . ?
C22A C21A C20 108.6(4) . . ?
C22A C21A H21A 110.0 . . ?
C20 C21A H21A 110.0 . . ?
C22A C21A H21B 110.0 . . ?
C20 C21A H21B 110.0 . . ?
H21A C21A H21B 108.3 . . ?
C21A C22A C23 108.4(5) . . ?
C21A C22A H22A 110.0 . . ?
C23 C22A H22A 110.0 . . ?
C21A C22A H22B 110.0 . . ?
C23 C22A H22B 110.0 . . ?
H22A C22A H22B 108.4 . . ?
C22B C21B C20 108.1(6) . . ?
C22B C21B H21C 110.1 . . ?
C20 C21B H21C 110.1 . . ?
C22B C21B H21D 110.1 . . ?
C20 C21B H21D 110.1 . . ?
H21C C21B H21D 108.4 . . ?
C23 C22B C21B 110.2(6) . . ?
C23 C22B H22C 109.6 . . ?
C21B C22B H22C 109.6 . . ?
C23 C22B H22D 109.6 . . ?
C21B C22B H22D 109.6 . . ?
H22C C22B H22D 108.1 . . ?
C22B C23 H23A 136.9 . . ?
C22A C23 H23A 109.5 . . ?
C22B C23 H23B 76.1 . . ?
C22A C23 H23B 109.5 . . ?
H23A C23 H23B 109.5 . . ?
C22B C23 H23C 108.2 . . ?
C22A C23 H23C 109.5 . . ?
H23A C23 H23C 109.5 . . ?
H23B C23 H23C 109.5 . . ?
C22B C23 H23D 109.5 . . ?
C22A C23 H23D 141.4 . . ?
H23A C23 H23D 85.4 . . ?
H23C C23 H23D 97.7 . . ?
C22B C23 H23E 109.5 . . ?
C22A C23 H23E 102.0 . . ?
H23A C23 H23E 102.4 . . ?
H23B C23 H23E 123.3 . . ?
H23D C23 H23E 109.5 . . ?
C22B C23 H23F 109.5 . . ?
C22A C23 H23F 79.3 . . ?
H23B C23 H23F 121.7 . . ?
H23C C23 H23F 121.6 . . ?
H23D C23 H23F 109.5 . . ?
H23E C23 H23F 109.5 . . ?

loop_
_geom_bond_atom_site_label_1
_geom_bond_atom_site_label_2
_geom_bond_distance
_geom_bond_site_symmetry_2
_geom_bond_publ_flag
P1 F4A 1.550(4) . ?
P1 F3B 1.554(3) . ?
P1 F1B 1.555(3) . ?
P1 F2A 1.559(4) . ?
P1 F3A 1.559(4) . ?
P1 F2B 1.562(3) . ?
P1 F1A 1.563(4) . ?
P1 F5 1.564(2) . ?
P1 F6 1.568(2) . ?
P1 F4B 1.569(3) . ?
N1 C1 1.326(4) . ?
N1 C4 1.335(5) . ?
N2 C6 1.332(4) . ?
N2 C10 1.334(4) . ?
N3 C11 1.320(5) . ?
N3 C13 1.346(5) . ?
N4 C19 1.316(4) . ?
N4 C17 1.360(4) . ?
N4 C16 1.465(4) . ?
N5 C19 1.318(5) . ?
N5 C18 1.362(5) . ?
N5 C20 1.473(5) . ?
C1 C5 1.388(5) . ?
C1 C6 1.488(5) . ?
C2 C3 1.357(5) . ?
C2 C5 1.375(5) . ?
C2 H2 0.9300 . ?
C3 C4 1.372(5) . ?
C3 H3 0.9300 . ?
C4 H4 0.9300 . ?
C5 H5 0.9300 . ?
C6 C7 1.391(4) . ?
C7 C8 1.378(4) . ?
C7 H7 0.9300 . ?
C8 C9 1.380(5) . ?
C8 C16 1.520(4) . ?
C9 C10 1.395(4) . ?
C9 H9 0.9300 . ?
C10 C11 1.485(5) . ?
C11 C12 1.377(5) . ?
C12 C15 1.378(6) . ?
C12 H12 0.9300 . ?
C13 C14 1.362(7) . ?
C13 H13 0.9300 . ?
C14 C15 1.349(7) . ?
C14 H14 0.9300 . ?
C15 H15 0.9300 . ?
C16 H16A 0.9700 . ?
C16 H16B 0.9700 . ?
C17 C18 1.325(5) . ?
C17 H17 0.9300 . ?
C18 H18 0.9300 . ?
C19 H19 0.9300 . ?
C20 C21A 1.505(4) . ?
C20 C21B 1.521(5) . ?
C20 H20A 0.9700 . ?
C20 H20B 0.9700 . ?
C20 H20C 0.9700 . ?
C20 H20D 0.9700 . ?
C21A C22A 1.504(5) . ?
C21A H21A 0.9700 . ?
C21A H21B 0.9700 . ?
C22A C23 1.505(5) . ?
C22A H22A 0.9700 . ?
C22A H22B 0.9700 . ?
C21B C22B 1.500(5) . ?
C21B H21C 0.9700 . ?
C21B H21D 0.9700 . ?
C22B C23 1.494(5) . ?
C22B H22C 0.9700 . ?
C22B H22D 0.9700 . ?
C23 H23A 0.9600 . ?
C23 H23B 0.9600 . ?
C23 H23C 0.9600 . ?
C23 H23D 0.9600 . ?
C23 H23E 0.9600 . ?
C23 H23F 0.9600 . ?

loop_
_geom_torsion_atom_site_label_1
_geom_torsion_atom_site_label_2
_geom_torsion_atom_site_label_3
_geom_torsion_atom_site_label_4
_geom_torsion
_geom_torsion_site_symmetry_1
_geom_torsion_site_symmetry_2
_geom_torsion_site_symmetry_3
_geom_torsion_site_symmetry_4
_geom_torsion_publ_flag
C4 N1 C1 C5 0.0(6) . . . . ?
C4 N1 C1 C6 -177.3(4) . . . . ?
C5 C2 C3 C4 -0.8(7) . . . . ?
C1 N1 C4 C3 0.0(7) . . . . ?
C2 C3 C4 N1 0.4(8) . . . . ?
C3 C2 C5 C1 0.8(7) . . . . ?
N1 C1 C5 C2 -0.4(6) . . . . ?
C6 C1 C5 C2 176.7(4) . . . . ?
C10 N2 C6 C7 -0.9(5) . . . . ?
C10 N2 C6 C1 -179.4(3) . . . . ?
N1 C1 C6 N2 -178.3(3) . . . . ?
C5 C1 C6 N2 4.4(5) . . . . ?
N1 C1 C6 C7 3.2(5) . . . . ?
C5 C1 C6 C7 -174.1(3) . . . . ?
N2 C6 C7 C8 -1.3(5) . . . . ?
C1 C6 C7 C8 177.1(3) . . . . ?
C6 C7 C8 C9 2.1(5) . . . . ?
C6 C7 C8 C16 -178.5(3) . . . . ?
C7 C8 C9 C10 -0.8(5) . . . . ?
C16 C8 C9 C10 179.7(3) . . . . ?
C6 N2 C10 C9 2.2(5) . . . . ?
C6 N2 C10 C11 -179.3(3) . . . . ?
C8 C9 C10 N2 -1.4(5) . . . . ?
C8 C9 C10 C11 -179.8(3) . . . . ?
C13 N3 C11 C12 1.3(7) . . . . ?
C13 N3 C11 C10 -178.9(4) . . . . ?
N2 C10 C11 N3 158.1(3) . . . . ?
C9 C10 C11 N3 -23.3(5) . . . . ?
N2 C10 C11 C12 -22.0(6) . . . . ?
C9 C10 C11 C12 156.5(4) . . . . ?
N3 C11 C12 C15 -0.7(7) . . . . ?
C10 C11 C12 C15 179.5(4) . . . . ?
C11 N3 C13 C14 -0.7(8) . . . . ?
N3 C13 C14 C15 -0.6(9) . . . . ?
C13 C14 C15 C12 1.2(9) . . . . ?
C11 C12 C15 C14 -0.6(9) . . . . ?
C19 N4 C16 C8 -105.4(4) . . . . ?
C17 N4 C16 C8 70.3(4) . . . . ?
C7 C8 C16 N4 24.4(5) . . . . ?
C9 C8 C16 N4 -156.2(3) . . . . ?
C19 N4 C17 C18 0.1(4) . . . . ?
C16 N4 C17 C18 -176.2(3) . . . . ?
N4 C17 C18 N5 0.2(4) . . . . ?
C19 N5 C18 C17 -0.5(4) . . . . ?
C20 N5 C18 C17 -178.1(3) . . . . ?
C17 N4 C19 N5 -0.5(4) . . . . ?
C16 N4 C19 N5 175.9(3) . . . . ?
C18 N5 C19 N4 0.6(4) . . . . ?
C20 N5 C19 N4 178.2(3) . . . . ?
C19 N5 C20 C21A -125.2(5) . . . . ?
C18 N5 C20 C21A 52.0(6) . . . . ?
C19 N5 C20 C21B -78.9(6) . . . . ?
C18 N5 C20 C21B 98.2(6) . . . . ?
N5 C20 C21A C22A 70.6(8) . . . . ?
C21B C20 C21A C22A -19.2(9) . . . . ?
C20 C21A C22A C23 -179.1(6) . . . . ?
N5 C20 C21B C22B -75.9(13) . . . . ?
C21A C20 C21B C22B 31.3(10) . . . . ?
C20 C21B C22B C23 -166.1(12) . . . . ?
C21B C22B C23 C22A -22.0(9) . . . . ?
C21A C22A C23 C22B 36.5(13) . . . . ?
